data_7200849
loop_
_publ_author_name
'Fri\<s\<ci\'c, Tomislav'
'F\'abi\'an, L\'aszl\'o'

_publ_section_title
;
 Mechanochemical conversion of a metal oxide into coordination polymers
 and porous frameworks using liquid-assisted grinding (LAG)
;
_journal_issue 5
_journal_name_full CrystEngComm
_journal_page_first 743
_journal_paper_doi 10.1039/b822934c
_journal_volume 11
_journal_year 2009
_chemical_formula_sum 'C4 H6 O6 Zn'
_chemical_formula_weight 215.47
_chemical_name_common 'zinc fumarate dihydrate'
_chemical_name_systematic
;
zinc fumarate dihydrate
;
_space_group_IT_number 14
_symmetry_cell_setting monoclinic
_symmetry_space_group_name_Hall '-P 2ybc'
_symmetry_space_group_name_H-M 'P 1 21/c 1'
_audit_creation_date 2008-09-12T17:39
_audit_creation_method 'from EXP file using GSAS2CIF'
_audit_update_record ' 2008-09-12T17:39 Initial CIF as created by GSAS2CIF'
_cell_angle_alpha 90.0
_cell_angle_beta 95.5452(22)
_cell_angle_gamma 90.0
_cell_formula_units_Z 2
_cell_length_a 3.39690(6)
_cell_length_b 10.34413(24)
_cell_length_c 8.80754(16)
_cell_measurement_temperature 298
_cell_volume 308.031(11)
_computing_structure_refinement GSAS
_computing_structure_solution DASH
_diffrn_ambient_temperature 298
_diffrn_measurement_device_type 'Philips Xpert Pro'
_diffrn_radiation_polarisn_ratio 0.518
_diffrn_radiation_probe x-ray
_diffrn_radiation_type 'Cu K\a~1~'
_diffrn_radiation_wavelength 1.5406
_diffrn_source 'sealed X-ray tube'
_diffrn_source_target Cu
_exptl_absorpt_correction_T_max 0.86478
_exptl_absorpt_correction_T_min 0.33857
_exptl_absorpt_process_details
; GSAS Absorption/surface roughness correction: function number 3
Surface roughness abs. correction (Suortti)
Terms = 0.079388 0.16998
Correction is refined.
;
_exptl_crystal_density_diffrn 2.323
_exptl_crystal_density_method 'not measured'
_exptl_crystal_F_000 216
_pd_block_id 2008-09-12T17:39|DIHYDRATE|Laszlo_Fabian|Philips_Xpert_Pro
_pd_calc_method 'Rietveld Refinement'
_pd_char_colour white
_pd_instr_location ' ?'
_pd_meas_2theta_range_inc 0.00837
_pd_meas_2theta_range_max 59.98606
_pd_meas_2theta_range_min 4.00419
_pd_phase_name Zn-fumarate-dihydrate
_pd_prep_cool_rate 0
_pd_prep_pressure 100
_pd_prep_temperature 298
_pd_proc_2theta_range_inc 0.00837
_pd_proc_2theta_range_max 59.986
_pd_proc_2theta_range_min 4.00413
_pd_proc_info_datetime 2008-09-12T17:39:14
_pd_proc_info_excluded_regions
;
Data below 2theta = 8.0 deg. was excluded because of the strongly curved
background in this region. No peaks were apparent in the excluded region.
;
_pd_proc_ls_background_function
; GSAS Background function number 1 with 8 terms.
Shifted Chebyshev function of 1st kind
1: 234.798 2: -204.380 3: 91.2908 4: -25.3061
5: 7.02810 6: 1.27026 7: -6.14001 8: 8.96791
;
_pd_proc_ls_peak_cutoff 0.00300
_pd_proc_ls_pref_orient_corr
; March-Dollase
AXIS 1 Ratio= 0.885 Frac 0.611 h= 0.000 k= 1.000 l= 0.000
AXIS 2 Ratio= 0.900 Frac 0.389 h= 0.000 k= 0.000 l= 1.000
Prefered orientation correction range: Min= 0.84210, Max= 1.21331
;
_pd_proc_ls_profile_function
;
CW Profile function number 3 with 19 terms
Pseudovoigt profile coefficients as parameterized in
P. Thompson, D.E. Cox & J.B. Hastings (1987). J. Appl. Cryst.,20,79-83.
Asymmetry correction of L.W. Finger, D.E. Cox & A. P. Jephcoat (1994).
J. Appl. Cryst.,27,892-900.
Peak tails are ignored where the intensity is below 0.0030 times the peak
;
_pd_proc_ls_prof_R_factor 0.0532
_pd_proc_ls_prof_wR_expected 0.0562
_pd_proc_ls_prof_wR_factor 0.0743
_pd_spec_mounting ' ?'
_pd_spec_mount_mode reflection
_pd_spec_shape flat_sheet
_refine_ls_extinction_method none
_refine_ls_goodness_of_fit_all 1.36
_refine_ls_hydrogen_treatment mixed
_refine_ls_matrix_type full
_refine_ls_number_constraints 5
_refine_ls_number_parameters 37
_refine_ls_number_restraints 16
_refine_ls_R_Fsqd_factor 0.04261
_refine_ls_shift/su_max 0.03
_refine_ls_shift/su_mean 0.00
_refine_ls_weighting_details 1/\s(Y~obs~)^2^
_refine_ls_weighting_scheme sigma
_reflns_d_resolution_high 1.545
_reflns_d_resolution_low 6.688
_reflns_limit_h_max 2
_reflns_limit_h_min 0
_reflns_limit_k_max 6
_reflns_limit_k_min 0
_reflns_limit_l_max 5
_reflns_limit_l_min -5
_reflns_number_total 87
_cod_data_source_file b822934c.txt
_cod_data_source_block 1.2H2O
_cod_depositor_comments
;
The following automatic conversions were performed:
'_geom_angle_publ_flag' value 'N' changed to 'n' according to
'/home/saulius/struct/CIF-dictionaries/cif_core.dic' dictionary named
'cif_core.dic' version 2.4.1 from 2010-06-29 (22
times).

'_geom_bond_publ_flag' value 'N' changed to 'n' according to
'/home/saulius/struct/CIF-dictionaries/cif_core.dic' dictionary named
'cif_core.dic' version 2.4.1 from 2010-06-29 (11 times).

Automatic conversion script
Id: cif_fix_enum 1527 2010-12-29 10:47:43Z saulius 
;
_cod_original_cell_volume 308.031(14)
_cod_database_code 7200849

loop_
_symmetry_equiv_pos_site_id
_symmetry_equiv_pos_as_xyz
1 +x,+y,+z
2 -x,+y+1/2,-z+1/2
-1 -x,-y,-z
-2 +x,-y+1/2,+z+1/2

loop_
_atom_site_type_symbol
_atom_site_label
_atom_site_fract_x
_atom_site_fract_y
_atom_site_fract_z
_atom_site_occupancy
_atom_site_thermal_displace_type
_atom_site_U_iso_or_equiv
_atom_site_symmetry_multiplicity
Zn Zn1 0.0 0.5 0.0 1.0 Uiso 0.04216 2
O O2 0.3185(7) 0.68206(25) 0.28661(29) 1.0 Uiso 0.0398 4
O O3 0.0429(7) 0.49427(29) 0.21892(19) 1.0 Uiso 0.0398 4
O O4 0.4934(12) 0.63675(30) 0.0046(4) 1.0 Uiso 0.04831 4
C C5 0.1513(4) 0.57952(18) 0.31528(15) 1.0 Uiso 0.0398 4
C C6 0.0740(4) 0.55275(7) 0.47574(10) 1.0 Uiso 0.0398 4
H H7 0.1413(11) 0.62057(22) 0.54624(23) 1.0 Uiso 0.07959 4
H H9 0.5162(12) 0.68922(30) 0.0981(4) 1.0 Uiso 0.09663 4
H H10 0.4703(12) 0.69392(30) -0.0849(4) 1.0 Uiso 0.09663 4

loop_
_atom_type_symbol
_atom_type_number_in_cell
_atom_type_scat_dispersion_real
_atom_type_scat_dispersion_imag
_atom_type_scat_Cromer_Mann_a1
_atom_type_scat_Cromer_Mann_a2
_atom_type_scat_Cromer_Mann_a3
_atom_type_scat_Cromer_Mann_a4
_atom_type_scat_Cromer_Mann_b1
_atom_type_scat_Cromer_Mann_b2
_atom_type_scat_Cromer_Mann_b3
_atom_type_scat_Cromer_Mann_b4
_atom_type_scat_Cromer_Mann_c
_atom_type_scat_source
Zn 2.0 0.000 0.000 14.0743 3.26550 7.03180 0.23330 5.16520 10.3163 2.41000 58.7097 1.30410 International_Tables_Vol_C
O 12.0 0.000 0.000 3.04850 13.2771 2.28680 5.70110 1.54630 0.32390 0.86700 32.9089 0.25080 International_Tables_Vol_C
C 8.0 0.000 0.000 2.31000 20.8439 1.02000 10.2075 1.58860 0.56870 0.86500 51.6512 0.21560 International_Tables_Vol_C
H 12.0 0.000 0.000 0.49300 10.5109 0.32291 26.1257 0.14019 3.14236 0.04081 57.7997 0.00304 International_Tables_Vol_C

loop_
_geom_angle_atom_site_label_1
_geom_angle_atom_site_label_2
_geom_angle_atom_site_label_3
_geom_angle
_geom_angle_site_symmetry_1
_geom_angle_site_symmetry_2
_geom_angle_site_symmetry_3
_geom_angle_publ_flag
O3 Zn1 O3 179.9802 1_555 . -1_565 n
O3 Zn1 O4 89.16(12) 1_555 . 1_455 n
O3 Zn1 O4 91.01(12) 1_555 . 1_555 n
O3 Zn1 O4 88.99(12) 1_555 . -1_565 n
O3 Zn1 O4 90.84(12) 1_555 . -1_665 n
O4 Zn1 O4 100.39(12) 1_455 . 1_555 n
O4 Zn1 O4 79.61(12) 1_455 . -1_565 n
O4 Zn1 O4 179.9515 1_455 . -1_665 n
O4 Zn1 O4 180.0 1_555 . -1_565 n
Zn1 O3 C5 130.28(17) 1_555 . 1_555 n
Zn1 O4 Zn1 100.39(12) 1_555 . 1_655 n
Zn1 O4 H9 111.74(10) 1_555 . 1_555 n
Zn1 O4 H10 111.85(9) 1_555 . 1_555 n
Zn1 O4 H9 111.52(9) 1_655 . 1_555 n
Zn1 O4 H10 111.65(9) 1_655 . 1_555 n
H9 O4 H10 109.4837(16) 1_555 . 1_555 n
O2 C5 O3 125.00(8) 1_555 . 1_555 n
O2 C5 C6 118.60(8) 1_555 . 1_555 n
O3 C5 C6 116.40(7) 1_555 . 1_555 n
C5 C6 C6 125.556(30) 1_555 . -1_566 n
C5 C6 H7 115.45(5) 1_555 . 1_555 n
C6 C6 H7 118.99(6) -1_566 . 1_555 n

loop_
_geom_bond_atom_site_label_1
_geom_bond_atom_site_label_2
_geom_bond_distance
_geom_bond_site_symmetry_1
_geom_bond_site_symmetry_2
_geom_bond_publ_flag
Zn1 O3 1.9205(17) . 1_555 n
Zn1 O4 2.231(4) . 1_455 n
Zn1 O4 2.191(4) . 1_555 n
O2 C5 1.2407(18) . 1_555 n
O3 C5 1.2542(13) . 1_555 n
O4 H9 0.982850(10) . 1_555 n
O4 H10 0.982680(10) . 1_555 n
C5 C6 1.4882(7) . 1_555 n
C6 C6 1.2913(13) . -1_566 n
C6 H7 0.9500(7) . 1_555 n
H9 O4 0.982850(10) . 1_555 n
